data_4084075
loop_
_publ_author_name
'Micksch, Maik'
'Tenne, Mario'
'Strassner, Thomas'

_publ_section_title
;
 Cyclometalated 2-Phenylimidazole Palladium Carbene Complexes in the
 Catalytic Suzuki--Miyaura Cross-Coupling Reaction
;
_journal_issue 15
_journal_name_full Organometallics
_journal_page_first 3966
_journal_paper_doi 10.1021/om5004336
_journal_volume 33
_journal_year 2014
_chemical_formula_moiety 'C46 H52 N4 O4 Pd2, 2(C H2 Cl2)'
_chemical_formula_sum 'C48 H56 Cl4 N4 O4 Pd2'
_chemical_formula_weight 1107.57
_chemical_name_systematic
;
 ?
;
_space_group_IT_number 4
_symmetry_cell_setting monoclinic
_symmetry_space_group_name_Hall 'P 2yb'
_symmetry_space_group_name_H-M 'P 1 21 1'
_atom_sites_solution_hydrogens geom
_atom_sites_solution_primary direct
_atom_sites_solution_secondary difmap
_audit_creation_method SHELXL-97
_cell_angle_alpha 90.00
_cell_angle_beta 112.51(3)
_cell_angle_gamma 90.00
_cell_formula_units_Z 2
_cell_length_a 11.547(2)
_cell_length_b 18.740(4)
_cell_length_c 12.546(3)
_cell_measurement_reflns_used 991
_cell_measurement_temperature 198(2)
_cell_measurement_theta_max 24.161
_cell_measurement_theta_min 4.063
_cell_volume 2508.0(11)
_computing_cell_refinement 'Dirax/lsq (Duisenberg, 1992)'
_computing_data_collection 'Collect (Nonius BV, 1999)'
_computing_data_reduction 'EvalCCD (Duisenberg et al., 2003)'
_computing_molecular_graphics 'ORTEP-3 (Farrugia, 2012)'
_computing_publication_material 'enCIFer (Allen et al., 2004)'
_computing_structure_refinement 'SHELXL-97 (Sheldrick, 2008)'
_computing_structure_solution 'SHELXS-97 (Sheldrick, 2008)'
_diffrn_ambient_temperature 198(2)
_diffrn_detector_area_resol_mean 9
_diffrn_measured_fraction_theta_full 0.815
_diffrn_measured_fraction_theta_max 0.765
_diffrn_measurement_device_type KappaCCD
_diffrn_measurement_method \f
_diffrn_radiation_monochromator graphite
_diffrn_radiation_source 'fine-focus sealed tube'
_diffrn_radiation_type MoK\a
_diffrn_radiation_wavelength 0.71073
_diffrn_reflns_av_R_equivalents 0.0231
_diffrn_reflns_av_sigmaI/netI 0.0493
_diffrn_reflns_limit_h_max 12
_diffrn_reflns_limit_h_min -11
_diffrn_reflns_limit_k_max 23
_diffrn_reflns_limit_k_min -23
_diffrn_reflns_limit_l_max 14
_diffrn_reflns_limit_l_min -14
_diffrn_reflns_number 20319
_diffrn_reflns_theta_full 25.00
_diffrn_reflns_theta_max 26.40
_diffrn_reflns_theta_min 2.04
_exptl_absorpt_coefficient_mu 0.975
_exptl_absorpt_correction_T_max 0.6918
_exptl_absorpt_correction_T_min 0.4124
_exptl_absorpt_correction_type multi-scan
_exptl_absorpt_process_details 'SADABS (Sheldrick, 2002)'
_exptl_crystal_colour colourless
_exptl_crystal_density_diffrn 1.467
_exptl_crystal_density_method 'not measured'
_exptl_crystal_description fragment
_exptl_crystal_F_000 1128
_exptl_crystal_size_max 1.10
_exptl_crystal_size_mid 0.47
_exptl_crystal_size_min 0.41
_refine_diff_density_max 0.587
_refine_diff_density_min -0.827
_refine_diff_density_rms 0.194
_refine_ls_abs_structure_details 'Flack H D (1983), Acta Cryst. A39, 876-881'
_refine_ls_abs_structure_Flack -0.04(3)
_refine_ls_extinction_method none
_refine_ls_goodness_of_fit_ref 1.211
_refine_ls_hydrogen_treatment constr
_refine_ls_matrix_type full
_refine_ls_number_parameters 569
_refine_ls_number_reflns 6547
_refine_ls_number_restraints 1
_refine_ls_restrained_S_all 1.211
_refine_ls_R_factor_all 0.0672
_refine_ls_R_factor_gt 0.0340
_refine_ls_shift/su_max 0.000
_refine_ls_shift/su_mean 0.000
_refine_ls_structure_factor_coef Fsqd
_refine_ls_weighting_details 'calc w=1/[\s^2^(Fo^2^)+(0.0604P)^2^+0.3715P] where P=(Fo^2^+2Fc^2^)/3'
_refine_ls_weighting_scheme calc
_refine_ls_wR_factor_gt 0.0950
_refine_ls_wR_factor_ref 0.1091
_reflns_number_gt 4855
_reflns_number_total 6547
_reflns_threshold_expression >2sigma(I)
_cod_data_source_file om5004336_si_001.cif
_cod_data_source_block compound10
_cod_depositor_comments 'Adding full bibliography for 4084075--4084077.cif.'
_cod_original_cell_volume 2508.0(9)
_cod_original_sg_symbol_H-M P21
_cod_database_code 4084075

loop_
_symmetry_equiv_pos_as_xyz
'x, y, z'
'-x, y+1/2, -z'

loop_
_atom_site_label
_atom_site_type_symbol
_atom_site_fract_x
_atom_site_fract_y
_atom_site_fract_z
_atom_site_U_iso_or_equiv
_atom_site_adp_type
_atom_site_occupancy
_atom_site_symmetry_multiplicity
_atom_site_calc_flag
_atom_site_refinement_flags
Pd1 Pd 0.27910(5) 0.49185(3) -0.07387(4) 0.02737(17) Uani 1 1 d .
Pd2 Pd 0.11618(4) 0.48233(3) 0.04539(4) 0.02707(18) Uani 1 1 d .
O2 O 0.0329(5) 0.4047(3) -0.0780(5) 0.0370(16) Uani 1 1 d .
O3 O 0.0289(6) 0.5639(3) -0.0781(5) 0.0395(17) Uani 1 1 d .
C44 C 0.1966(7) 0.4147(4) 0.1727(7) 0.026(2) Uani 1 1 d .
C39 C 0.2550(7) 0.4456(3) 0.2819(7) 0.022(2) Uani 1 1 d .
C40 C 0.3184(7) 0.4047(4) 0.3832(7) 0.029(2) Uani 1 1 d .
H40 H 0.3574 0.4263 0.4569 0.035 Uiso 1 1 calc R
C38 C 0.2449(7) 0.5223(4) 0.2807(7) 0.027(2) Uani 1 1 d .
C1 C 0.6871(7) 0.3438(4) 0.1592(7) 0.031(2) Uani 1 1 d .
C43 C 0.2029(7) 0.3401(4) 0.1625(6) 0.0250(19) Uani 1 1 d .
H43 H 0.1657 0.3178 0.0892 0.030 Uiso 1 1 calc R
C26 C 0.2920(9) 0.5476(4) 0.6548(7) 0.038(2) Uani 1 1 d .
H26 H 0.2351 0.5429 0.6927 0.046 Uiso 1 1 calc R
C29 C 0.4616(8) 0.5619(4) 0.5453(7) 0.033(2) Uani 1 1 d .
C6 C 0.7316(8) 0.3281(4) 0.2774(7) 0.032(2) Uani 1 1 d .
C37 C 0.1938(8) 0.6250(4) 0.1900(8) 0.036(2) Uani 1 1 d .
H37 H 0.1612 0.6596 0.1306 0.043 Uiso 1 1 calc R
C25 C 0.2460(8) 0.5584(4) 0.5350(7) 0.033(2) Uani 1 1 d .
C2 C 0.7634(8) 0.3554(4) 0.0980(8) 0.041(2) Uani 1 1 d .
C5 C 0.8621(9) 0.3269(4) 0.3380(8) 0.046(2) Uani 1 1 d .
H5 H 0.8967 0.3167 0.4183 0.056 Uiso 1 1 calc R
C33 C 0.5553(8) 0.5704(4) 0.4892(7) 0.039(2) Uani 1 1 d .
H33 H 0.5120 0.5572 0.4061 0.047 Uiso 1 1 calc R
C42 C 0.2645(7) 0.2992(4) 0.2612(7) 0.033(2) Uani 1 1 d .
H42 H 0.2681 0.2489 0.2546 0.040 Uiso 1 1 calc R
C30 C 0.1047(8) 0.5641(4) 0.4659(7) 0.042(2) Uani 1 1 d .
H30 H 0.0902 0.5654 0.3820 0.050 Uiso 1 1 calc R
C28 C 0.5003(9) 0.5512(4) 0.6661(7) 0.040(2) Uani 1 1 d .
H28 H 0.5874 0.5491 0.7121 0.048 Uiso 1 1 calc R
C31 C 0.0351(8) 0.4998(6) 0.4865(10) 0.085(3) Uani 1 1 d .
H31A H 0.0526 0.4957 0.5691 0.128 Uiso 1 1 calc R
H31B H 0.0632 0.4564 0.4599 0.128 Uiso 1 1 calc R
H31C H -0.0552 0.5060 0.4437 0.128 Uiso 1 1 calc R
C3 C 0.8917(8) 0.3540(5) 0.1615(9) 0.050(2) Uani 1 1 d .
H3 H 0.9483 0.3621 0.1242 0.060 Uiso 1 1 calc R
C41 C 0.3197(8) 0.3306(4) 0.3676(7) 0.035(2) Uani 1 1 d .
H41 H 0.3603 0.3011 0.4330 0.042 Uiso 1 1 calc R
C11 C 0.6951(10) 0.3263(7) 0.4679(7) 0.083(4) Uani 1 1 d .
H11A H 0.7689 0.2962 0.5057 0.124 Uiso 1 1 calc R
H11B H 0.6313 0.3153 0.4992 0.124 Uiso 1 1 calc R
H11C H 0.7190 0.3767 0.4821 0.124 Uiso 1 1 calc R
C8 C 0.7427(9) 0.4385(4) -0.0700(9) 0.063(3) Uani 1 1 d .
H8A H 0.8338 0.4449 -0.0400 0.095 Uiso 1 1 calc R
H8B H 0.7051 0.4761 -0.0394 0.095 Uiso 1 1 calc R
H8C H 0.7088 0.4412 -0.1544 0.095 Uiso 1 1 calc R
C7 C 0.7125(8) 0.3668(4) -0.0332(7) 0.040(2) Uani 1 1 d .
H7 H 0.6191 0.3631 -0.0621 0.048 Uiso 1 1 calc R
C45 C 0.0827(10) 0.5998(4) -0.1285(7) 0.036(2) Uani 1 1 d .
C22 C 0.0433(8) 0.4044(4) -0.1740(7) 0.031(2) Uani 1 1 d .
C10 C 0.6423(8) 0.3120(4) 0.3391(7) 0.045(2) Uani 1 1 d .
H10 H 0.5652 0.3417 0.3026 0.054 Uiso 1 1 calc R
C23 C -0.0520(8) 0.3618(5) -0.2670(7) 0.054(3) Uani 1 1 d .
H23A H -0.0576 0.3139 -0.2379 0.081 Uiso 1 1 calc R
H23B H -0.0271 0.3581 -0.3332 0.081 Uiso 1 1 calc R
H23C H -0.1337 0.3854 -0.2909 0.081 Uiso 1 1 calc R
C36 C 0.2524(8) 0.6394(4) 0.3031(7) 0.036(2) Uani 1 1 d .
H36 H 0.2686 0.6854 0.3378 0.043 Uiso 1 1 calc R
C12 C 0.6032(9) 0.2314(5) 0.3196(9) 0.068(3) Uani 1 1 d .
H12A H 0.6785 0.2014 0.3465 0.102 Uiso 1 1 calc R
H12B H 0.5559 0.2228 0.2372 0.102 Uiso 1 1 calc R
H12C H 0.5508 0.2195 0.3628 0.102 Uiso 1 1 calc R
C46 C 0.0159(9) 0.6638(5) -0.1954(8) 0.064(3) Uani 1 1 d .
H46A H -0.0547 0.6482 -0.2645 0.096 Uiso 1 1 calc R
H46B H 0.0740 0.6921 -0.2182 0.096 Uiso 1 1 calc R
H46C H -0.0154 0.6929 -0.1473 0.096 Uiso 1 1 calc R
C16 C 0.5266(6) 0.4885(4) 0.1017(5) 0.0263(15) Uani 1 1 d .
C17 C 0.6371(7) 0.5118(4) 0.1890(6) 0.034(2) Uani 1 1 d .
H17 H 0.7018 0.4790 0.2290 0.041 Uiso 1 1 calc R
C13 C 0.4733(7) 0.2993(4) 0.0298(6) 0.0279(19) Uani 1 1 d .
H13 H 0.4902 0.2496 0.0317 0.033 Uiso 1 1 calc R
C19 C 0.5575(8) 0.6305(4) 0.1573(8) 0.041(2) Uani 1 1 d .
H19 H 0.5676 0.6797 0.1767 0.049 Uiso 1 1 calc R
C21 C 0.4309(7) 0.5356(4) 0.0398(6) 0.0253(19) Uani 1 1 d .
C24 C 0.3325(8) 0.5649(3) 0.4837(6) 0.028(2) Uani 1 1 d .
C18 C 0.6506(8) 0.5843(4) 0.2167(7) 0.041(2) Uani 1 1 d .
H18 H 0.7245 0.6012 0.2766 0.050 Uiso 1 1 calc R
C27 C 0.4185(9) 0.5440(4) 0.7174(8) 0.045(2) Uani 1 1 d .
H27 H 0.4486 0.5363 0.7984 0.054 Uiso 1 1 calc R
O1 O 0.1251(5) 0.4374(3) -0.1994(4) 0.0356(14) Uani 1 1 d .
O4 O 0.1904(6) 0.5870(3) -0.1313(5) 0.0404(15) Uani 1 1 d .
C4 C 0.9380(9) 0.3405(5) 0.2806(10) 0.061(3) Uani 1 1 d .
H4 H 1.0261 0.3410 0.3226 0.073 Uiso 1 1 calc R
C20 C 0.4487(8) 0.6081(4) 0.0696(7) 0.041(2) Uani 1 1 d .
H20 H 0.3858 0.6418 0.0294 0.049 Uiso 1 1 calc R
C14 C 0.3672(7) 0.3324(4) -0.0371(6) 0.0285(19) Uani 1 1 d .
H14 H 0.2947 0.3092 -0.0897 0.034 Uiso 1 1 calc R
C35 C 0.5999(10) 0.6466(5) 0.4938(10) 0.079(4) Uani 1 1 d .
H35A H 0.6453 0.6606 0.5744 0.119 Uiso 1 1 calc R
H35B H 0.5275 0.6781 0.4584 0.119 Uiso 1 1 calc R
H35C H 0.6557 0.6504 0.4517 0.119 Uiso 1 1 calc R
C34 C 0.6665(11) 0.5209(7) 0.5412(12) 0.118(5) Uani 1 1 d .
H34A H 0.7261 0.5291 0.5040 0.177 Uiso 1 1 calc R
H34B H 0.6377 0.4713 0.5290 0.177 Uiso 1 1 calc R
H34C H 0.7076 0.5303 0.6241 0.177 Uiso 1 1 calc R
C32 C 0.0510(9) 0.6312(6) 0.4945(10) 0.089(4) Uani 1 1 d .
H32A H -0.0386 0.6342 0.4461 0.134 Uiso 1 1 calc R
H32B H 0.0944 0.6727 0.4801 0.134 Uiso 1 1 calc R
H32C H 0.0621 0.6303 0.5760 0.134 Uiso 1 1 calc R
C9 C 0.7574(9) 0.3078(5) -0.0884(8) 0.055(3) Uani 1 1 d .
H9A H 0.8484 0.3115 -0.0654 0.082 Uiso 1 1 calc R
H9B H 0.7164 0.3117 -0.1725 0.082 Uiso 1 1 calc R
H9C H 0.7366 0.2617 -0.0634 0.082 Uiso 1 1 calc R
Cl2 Cl 0.4380(3) 0.33815(16) -0.3064(2) 0.0778(9) Uani 1 1 d .
Cl3 Cl 0.7070(3) 0.64270(14) 0.9224(2) 0.0698(8) Uani 1 1 d .
N1 N 0.5531(6) 0.3515(3) 0.0951(5) 0.0254(16) Uani 1 1 d .
N4 N 0.1887(6) 0.5525(3) 0.1740(5) 0.0275(17) Uani 1 1 d .
N2 N 0.3790(5) 0.4041(3) -0.0184(5) 0.0262(15) Uani 1 1 d .
N3 N 0.2842(7) 0.5747(3) 0.3591(5) 0.0289(17) Uani 1 1 d .
C47 C 0.2817(9) 0.3572(5) -0.3472(9) 0.062(3) Uani 1 1 d .
H47A H 0.2552 0.3892 -0.4150 0.074 Uiso 1 1 calc R
H47B H 0.2688 0.3827 -0.2836 0.074 Uiso 1 1 calc R
C15 C 0.4931(7) 0.4148(3) 0.0628(6) 0.025(2) Uani 1 1 d .
Cl1 Cl 0.1879(3) 0.28076(15) -0.3818(3) 0.0856(9) Uani 1 1 d .
Cl4 Cl 0.8947(3) 0.69270(19) 1.1359(3) 0.1225(15) Uani 1 1 d .
C48 C 0.8365(9) 0.6210(5) 1.0434(8) 0.053(3) Uani 1 1 d .
H48A H 0.9031 0.6027 1.0192 0.064 Uiso 1 1 calc R
H48B H 0.8138 0.5823 1.0855 0.064 Uiso 1 1 calc R

loop_
_atom_site_aniso_label
_atom_site_aniso_U_11
_atom_site_aniso_U_22
_atom_site_aniso_U_33
_atom_site_aniso_U_23
_atom_site_aniso_U_13
_atom_site_aniso_U_12
Pd1 0.0269(3) 0.0296(3) 0.0283(3) 0.0037(3) 0.0135(2) 0.0052(3)
Pd2 0.0285(3) 0.0340(3) 0.0199(3) 0.0006(3) 0.0106(2) 0.0025(3)
O2 0.026(4) 0.047(3) 0.036(4) -0.005(3) 0.010(3) -0.004(3)
O3 0.051(5) 0.040(4) 0.026(4) 0.010(3) 0.013(3) 0.021(3)
C44 0.016(5) 0.037(5) 0.029(6) -0.004(4) 0.014(4) -0.001(4)
C39 0.015(5) 0.018(4) 0.039(6) -0.007(4) 0.018(4) -0.002(3)
C40 0.038(6) 0.028(4) 0.028(5) 0.003(4) 0.019(4) 0.000(4)
C38 0.032(5) 0.030(4) 0.018(5) 0.001(4) 0.008(4) 0.000(4)
C1 0.020(6) 0.016(4) 0.052(6) -0.006(4) 0.008(5) -0.001(3)
C43 0.025(5) 0.030(4) 0.022(5) -0.003(4) 0.011(4) -0.002(3)
C26 0.045(6) 0.047(5) 0.024(5) 0.001(4) 0.016(4) -0.013(4)
C29 0.042(6) 0.021(4) 0.042(6) -0.007(4) 0.021(5) -0.002(4)
C6 0.033(6) 0.018(4) 0.043(6) -0.003(4) 0.013(5) 0.002(3)
C37 0.043(6) 0.020(4) 0.053(7) 0.011(4) 0.027(5) 0.004(4)
C25 0.033(6) 0.030(4) 0.036(6) -0.011(4) 0.015(5) -0.008(4)
C2 0.019(6) 0.034(5) 0.072(7) -0.011(4) 0.017(5) -0.004(4)
C5 0.026(6) 0.041(5) 0.058(6) -0.009(4) 0.000(5) 0.002(4)
C33 0.050(6) 0.035(5) 0.034(5) -0.006(4) 0.019(5) -0.003(4)
C42 0.033(5) 0.025(4) 0.043(6) -0.005(4) 0.015(4) -0.003(4)
C30 0.047(6) 0.046(5) 0.038(5) -0.010(4) 0.023(5) -0.006(4)
C28 0.048(6) 0.035(5) 0.025(6) -0.004(4) 0.001(5) -0.001(4)
C31 0.052(6) 0.060(7) 0.129(9) 0.006(7) 0.017(6) -0.011(6)
C3 0.033(6) 0.061(6) 0.059(7) -0.011(5) 0.021(5) -0.003(5)
C41 0.048(6) 0.030(4) 0.031(5) 0.013(4) 0.021(4) 0.009(4)
C11 0.084(9) 0.105(9) 0.045(7) -0.001(6) 0.009(6) 0.005(6)
C8 0.061(7) 0.042(5) 0.098(8) 0.004(5) 0.043(6) -0.002(5)
C7 0.038(6) 0.043(5) 0.051(6) -0.011(4) 0.031(5) -0.003(4)
C45 0.049(7) 0.037(5) 0.023(5) 0.008(4) 0.015(5) 0.020(5)
C22 0.035(6) 0.048(5) 0.006(5) -0.003(4) 0.002(4) 0.008(4)
C10 0.038(6) 0.044(5) 0.044(6) 0.002(4) 0.006(5) 0.012(4)
C23 0.043(6) 0.082(7) 0.029(5) -0.011(5) 0.004(4) -0.011(5)
C36 0.063(6) 0.026(4) 0.020(5) -0.013(4) 0.018(4) -0.001(4)
C12 0.071(7) 0.056(6) 0.079(8) 0.017(5) 0.030(6) 0.000(5)
C46 0.067(7) 0.056(6) 0.070(7) 0.032(5) 0.027(6) 0.030(5)
C16 0.029(4) 0.024(3) 0.033(4) 0.002(4) 0.019(3) 0.000(4)
C17 0.030(5) 0.025(4) 0.045(5) -0.011(3) 0.014(4) 0.000(3)
C13 0.030(5) 0.020(4) 0.035(5) -0.007(3) 0.013(4) -0.012(3)
C19 0.051(6) 0.019(4) 0.058(7) -0.007(4) 0.027(5) -0.002(4)
C21 0.028(5) 0.030(4) 0.026(5) -0.002(4) 0.019(4) -0.004(4)
C24 0.042(6) 0.021(4) 0.025(5) -0.003(3) 0.015(5) 0.001(4)
C18 0.039(6) 0.041(5) 0.042(5) -0.010(4) 0.013(4) -0.010(4)
C27 0.057(7) 0.047(5) 0.032(6) 0.005(4) 0.019(6) -0.008(5)
O1 0.033(4) 0.046(3) 0.028(3) -0.001(3) 0.011(3) 0.004(3)
O4 0.052(4) 0.036(3) 0.039(4) 0.015(3) 0.025(3) 0.012(3)
C4 0.013(6) 0.057(6) 0.105(10) -0.028(6) 0.014(6) -0.005(4)
C20 0.044(6) 0.027(4) 0.055(6) 0.008(4) 0.024(5) 0.004(4)
C14 0.021(5) 0.026(4) 0.037(5) -0.007(4) 0.011(4) -0.007(3)
C35 0.101(9) 0.055(6) 0.112(10) -0.032(6) 0.076(8) -0.036(6)
C34 0.094(9) 0.101(10) 0.197(15) 0.056(10) 0.099(10) 0.050(8)
C32 0.053(7) 0.078(8) 0.113(10) -0.033(7) 0.005(7) 0.008(6)
C9 0.064(7) 0.054(6) 0.065(7) -0.013(5) 0.046(6) -0.005(5)
Cl2 0.071(2) 0.100(2) 0.0524(17) -0.0018(15) 0.0128(14) -0.0033(16)
Cl3 0.077(2) 0.0618(16) 0.0617(19) 0.0021(13) 0.0165(15) 0.0108(14)
N1 0.016(4) 0.027(3) 0.031(4) -0.003(3) 0.008(3) 0.002(3)
N4 0.034(5) 0.026(3) 0.021(4) -0.002(3) 0.009(3) 0.005(3)
N2 0.021(4) 0.029(4) 0.030(4) -0.002(3) 0.011(3) 0.001(3)
N3 0.047(5) 0.021(3) 0.015(4) 0.000(3) 0.009(3) -0.003(3)
C47 0.086(8) 0.050(6) 0.067(7) 0.012(5) 0.048(6) 0.019(5)
C15 0.030(5) 0.018(4) 0.028(5) 0.000(3) 0.011(4) 0.005(3)
Cl1 0.083(2) 0.0648(17) 0.118(3) -0.0110(16) 0.0492(19) -0.0064(15)
Cl4 0.063(2) 0.103(2) 0.157(3) -0.078(2) -0.008(2) 0.0216(17)
C48 0.055(6) 0.048(5) 0.062(7) -0.004(5) 0.027(5) 0.012(5)

loop_
_atom_type_symbol
_atom_type_description
_atom_type_scat_dispersion_real
_atom_type_scat_dispersion_imag
_atom_type_scat_source
C C 0.0033 0.0016 'International Tables Vol C Tables 4.2.6.8 and 6.1.1.4'
H H 0.0000 0.0000 'International Tables Vol C Tables 4.2.6.8 and 6.1.1.4'
N N 0.0061 0.0033 'International Tables Vol C Tables 4.2.6.8 and 6.1.1.4'
O O 0.0106 0.0060 'International Tables Vol C Tables 4.2.6.8 and 6.1.1.4'
Pd Pd -0.9988 1.0072 'International Tables Vol C Tables 4.2.6.8 and 6.1.1.4'
Cl Cl 0.1484 0.1585 'International Tables Vol C Tables 4.2.6.8 and 6.1.1.4'

loop_
_geom_angle_atom_site_label_1
_geom_angle_atom_site_label_2
_geom_angle_atom_site_label_3
_geom_angle
C21 Pd1 N2 81.6(3)
C21 Pd1 O4 94.5(3)
N2 Pd1 O4 174.7(2)
C21 Pd1 O1 174.9(3)
N2 Pd1 O1 94.1(2)
O4 Pd1 O1 89.6(2)
C21 Pd1 Pd2 103.4(2)
N2 Pd1 Pd2 100.27(18)
O4 Pd1 Pd2 84.07(17)
O1 Pd1 Pd2 79.89(16)
C44 Pd2 N4 81.2(2)
C44 Pd2 O2 95.4(3)
N4 Pd2 O2 174.4(3)
C44 Pd2 O3 173.6(3)
N4 Pd2 O3 92.9(2)
O2 Pd2 O3 90.27(18)
C44 Pd2 Pd1 105.5(2)
N4 Pd2 Pd1 103.2(2)
O2 Pd2 Pd1 82.01(18)
O3 Pd2 Pd1 78.19(19)
C22 O2 Pd2 122.2(5)
C45 O3 Pd2 124.7(6)
C39 C44 C43 118.5(7)
C39 C44 Pd2 115.3(5)
C43 C44 Pd2 126.1(6)
C44 C39 C40 122.8(6)
C44 C39 C38 113.3(8)
C40 C39 C38 123.8(8)
C41 C40 C39 115.9(7)
N3 C38 N4 108.4(6)
N3 C38 C39 136.1(8)
N4 C38 C39 115.4(8)
C2 C1 C6 124.3(8)
C2 C1 N1 116.4(7)
C6 C1 N1 119.2(8)
C42 C43 C44 119.4(7)
C27 C26 C25 120.3(9)
C24 C29 C28 115.5(8)
C24 C29 C33 122.9(7)
C28 C29 C33 121.6(8)
C1 C6 C5 117.3(8)
C1 C6 C10 121.9(7)
C5 C6 C10 120.8(8)
C36 C37 N4 109.3(7)
C24 C25 C26 117.8(8)
C24 C25 C30 122.2(8)
C26 C25 C30 120.0(8)
C3 C2 C1 116.3(9)
C3 C2 C7 120.3(9)
C1 C2 C7 123.4(7)
C4 C5 C6 119.2(9)
C29 C33 C35 112.1(7)
C29 C33 C34 112.1(8)
C35 C33 C34 110.0(8)
C41 C42 C43 121.1(7)
C32 C30 C31 109.1(9)
C32 C30 C25 111.7(7)
C31 C30 C25 111.5(7)
C27 C28 C29 122.5(8)
C2 C3 C4 120.2(9)
C42 C41 C40 122.3(7)
C9 C7 C8 110.8(8)
C9 C7 C2 109.5(7)
C8 C7 C2 114.5(8)
O3 C45 O4 126.4(7)
O3 C45 C46 118.0(9)
O4 C45 C46 115.6(9)
O2 C22 O1 126.4(7)
O2 C22 C23 116.1(9)
O1 C22 C23 117.5(8)
C11 C10 C6 115.4(8)
C11 C10 C12 108.1(8)
C6 C10 C12 108.6(7)
C37 C36 N3 106.8(6)
C17 C16 C21 121.9(7)
C17 C16 C15 127.0(6)
C21 C16 C15 111.0(6)
C18 C17 C16 118.8(7)
C14 C13 N1 106.7(6)
C18 C19 C20 122.1(7)
C16 C21 C20 117.4(7)
C16 C21 Pd1 115.8(5)
C20 C21 Pd1 126.6(6)
C25 C24 C29 123.2(8)
C25 C24 N3 117.5(7)
C29 C24 N3 119.4(8)
C19 C18 C17 119.6(7)
C28 C27 C26 120.9(8)
C22 O1 Pd1 122.6(5)
C45 O4 Pd1 121.0(5)
C5 C4 C3 122.7(8)
C19 C20 C21 120.2(8)
C13 C14 N2 109.9(6)
C15 N1 C13 107.2(6)
C15 N1 C1 124.5(6)
C13 N1 C1 125.9(6)
C38 N4 C37 106.8(6)
C38 N4 Pd2 114.4(5)
C37 N4 Pd2 138.7(5)
C15 N2 C14 106.5(6)
C15 N2 Pd1 114.6(4)
C14 N2 Pd1 138.9(5)
C38 N3 C36 108.7(6)
C38 N3 C24 125.3(6)
C36 N3 C24 125.2(6)
Cl2 C47 Cl1 112.7(5)
N2 C15 N1 109.8(6)
N2 C15 C16 116.9(6)
N1 C15 C16 133.3(7)
Cl3 C48 Cl4 113.0(5)

loop_
_geom_bond_atom_site_label_1
_geom_bond_atom_site_label_2
_geom_bond_distance
Pd1 C21 1.966(7)
Pd1 N2 1.975(6)
Pd1 O4 2.045(5)
Pd1 O1 2.131(5)
Pd1 Pd2 2.8221(10)
Pd2 C44 1.971(8)
Pd2 N4 2.001(6)
Pd2 O2 2.072(6)
Pd2 O3 2.134(5)
O2 C22 1.256(10)
O3 C45 1.241(11)
C44 C39 1.400(11)
C44 C43 1.408(10)
C39 C40 1.423(10)
C39 C38 1.443(9)
C40 C41 1.404(10)
C38 N3 1.340(9)
C38 N4 1.367(9)
C1 C2 1.389(12)
C1 C6 1.403(11)
C1 N1 1.453(9)
C43 C42 1.397(10)
C26 C27 1.370(12)
C26 C25 1.404(11)
C29 C24 1.393(11)
C29 C28 1.420(11)
C29 C33 1.508(12)
C6 C5 1.404(11)
C6 C10 1.537(12)
C37 C36 1.345(11)
C37 N4 1.371(9)
C25 C24 1.386(12)
C25 C30 1.531(12)
C2 C3 1.388(12)
C2 C7 1.536(12)
C5 C4 1.355(13)
C33 C35 1.511(12)
C33 C34 1.514(13)
C42 C41 1.372(10)
C30 C32 1.506(13)
C30 C31 1.523(13)
C28 C27 1.339(12)
C3 C4 1.403(13)
C11 C10 1.518(12)
C8 C7 1.504(12)
C7 C9 1.499(12)
C45 O4 1.281(11)
C45 C46 1.496(11)
C22 O1 1.266(10)
C22 C23 1.492(10)
C10 C12 1.570(12)
C36 N3 1.379(9)
C16 C17 1.396(9)
C16 C21 1.396(10)
C16 C15 1.465(10)
C17 C18 1.395(10)
C13 C14 1.343(10)
C13 N1 1.377(9)
C19 C18 1.359(11)
C19 C20 1.380(11)
C21 C20 1.402(11)
C24 N3 1.456(10)
C14 N2 1.362(9)
Cl2 C47 1.714(10)
Cl3 C48 1.723(9)
N1 C15 1.356(9)
N2 C15 1.337(9)
C47 Cl1 1.747(10)
Cl4 C48 1.734(9)

loop_
_geom_torsion_atom_site_label_1
_geom_torsion_atom_site_label_2
_geom_torsion_atom_site_label_3
_geom_torsion_atom_site_label_4
_geom_torsion
C21 Pd1 Pd2 C44 -65.1(3)
N2 Pd1 Pd2 C44 18.6(3)
O4 Pd1 Pd2 C44 -158.4(3)
O1 Pd1 Pd2 C44 110.9(3)
C21 Pd1 Pd2 N4 19.3(3)
N2 Pd1 Pd2 N4 103.0(2)
O4 Pd1 Pd2 N4 -74.0(2)
O1 Pd1 Pd2 N4 -164.7(2)
C21 Pd1 Pd2 O2 -158.6(3)
N2 Pd1 Pd2 O2 -74.9(2)
O4 Pd1 Pd2 O2 108.2(2)
O1 Pd1 Pd2 O2 17.5(2)
C21 Pd1 Pd2 O3 109.5(3)
N2 Pd1 Pd2 O3 -166.8(2)
O4 Pd1 Pd2 O3 16.2(2)
O1 Pd1 Pd2 O3 -74.5(2)
C44 Pd2 O2 C22 -129.5(6)
O3 Pd2 O2 C22 53.5(6)
Pd1 Pd2 O2 C22 -24.6(6)
N4 Pd2 O3 C45 82.2(7)
O2 Pd2 O3 C45 -102.4(7)
Pd1 Pd2 O3 C45 -20.7(6)
N4 Pd2 C44 C39 2.5(5)
O2 Pd2 C44 C39 -172.9(6)
Pd1 Pd2 C44 C39 103.9(6)
N4 Pd2 C44 C43 -175.6(8)
O2 Pd2 C44 C43 8.9(7)
Pd1 Pd2 C44 C43 -74.3(7)
C43 C44 C39 C40 -1.2(12)
Pd2 C44 C39 C40 -179.5(6)
C43 C44 C39 C38 178.5(8)
Pd2 C44 C39 C38 0.2(10)
C44 C39 C40 C41 0.3(12)
C38 C39 C40 C41 -179.4(8)
C44 C39 C38 N3 -179.2(9)
C40 C39 C38 N3 0.5(18)
C44 C39 C38 N4 -4.4(12)
C40 C39 C38 N4 175.3(7)
C39 C44 C43 C42 1.4(12)
Pd2 C44 C43 C42 179.5(6)
C2 C1 C6 C5 2.6(11)
N1 C1 C6 C5 -174.9(6)
C2 C1 C6 C10 -176.8(7)
N1 C1 C6 C10 5.7(10)
C27 C26 C25 C24 0.1(11)
C27 C26 C25 C30 -178.6(7)
C6 C1 C2 C3 -2.8(11)
N1 C1 C2 C3 174.8(6)
C6 C1 C2 C7 175.1(7)
N1 C1 C2 C7 -7.3(10)
C1 C6 C5 C4 -0.2(11)
C10 C6 C5 C4 179.2(7)
C24 C29 C33 C35 94.1(9)
C28 C29 C33 C35 -85.1(9)
C24 C29 C33 C34 -141.6(9)
C28 C29 C33 C34 39.2(11)
C44 C43 C42 C41 -0.6(12)
C24 C25 C30 C32 -110.6(10)
C26 C25 C30 C32 68.1(11)
C24 C25 C30 C31 127.1(8)
C26 C25 C30 C31 -54.3(10)
C24 C29 C28 C27 0.4(11)
C33 C29 C28 C27 179.6(7)
C1 C2 C3 C4 0.7(12)
C7 C2 C3 C4 -177.3(8)
C43 C42 C41 C40 -0.4(13)
C39 C40 C41 C42 0.5(12)
C3 C2 C7 C9 60.6(10)
C1 C2 C7 C9 -117.2(8)
C3 C2 C7 C8 -64.6(10)
C1 C2 C7 C8 117.6(9)
Pd2 O3 C45 O4 12.8(12)
Pd2 O3 C45 C46 -168.7(6)
Pd2 O2 C22 O1 18.2(11)
Pd2 O2 C22 C23 -160.7(6)
C1 C6 C10 C11 -155.6(8)
C5 C6 C10 C11 25.0(10)
C1 C6 C10 C12 83.0(8)
C5 C6 C10 C12 -96.4(8)
N4 C37 C36 N3 -0.2(10)
C21 C16 C17 C18 1.4(11)
C15 C16 C17 C18 -177.9(8)
C17 C16 C21 C20 -0.8(11)
C15 C16 C21 C20 178.5(7)
C17 C16 C21 Pd1 -176.8(5)
C15 C16 C21 Pd1 2.6(8)
N2 Pd1 C21 C16 -1.4(5)
O4 Pd1 C21 C16 -177.8(5)
Pd2 Pd1 C21 C16 97.3(5)
N2 Pd1 C21 C20 -176.9(8)
O4 Pd1 C21 C20 6.7(7)
Pd2 Pd1 C21 C20 -78.2(7)
C26 C25 C24 C29 -0.6(10)
C30 C25 C24 C29 178.1(7)
C26 C25 C24 N3 179.0(6)
C30 C25 C24 N3 -2.4(9)
C28 C29 C24 C25 0.4(10)
C33 C29 C24 C25 -178.9(7)
C28 C29 C24 N3 -179.2(6)
C33 C29 C24 N3 1.6(10)
C20 C19 C18 C17 0.0(14)
C16 C17 C18 C19 -0.9(12)
C29 C28 C27 C26 -0.9(12)
C25 C26 C27 C28 0.6(12)
O2 C22 O1 Pd1 7.6(11)
C23 C22 O1 Pd1 -173.5(5)
N2 Pd1 O1 C22 80.3(6)
O4 Pd1 O1 C22 -103.5(6)
Pd2 Pd1 O1 C22 -19.4(6)
O3 C45 O4 Pd1 11.2(12)
C46 C45 O4 Pd1 -167.4(6)
C21 Pd1 O4 C45 -123.1(6)
O1 Pd1 O4 C45 59.8(6)
Pd2 Pd1 O4 C45 -20.0(6)
C6 C5 C4 C3 -1.8(13)
C2 C3 C4 C5 1.6(14)
C18 C19 C20 C21 0.6(14)
C16 C21 C20 C19 -0.1(12)
Pd1 C21 C20 C19 175.3(6)
N1 C13 C14 N2 1.8(9)
C14 C13 N1 C15 -1.7(8)
C14 C13 N1 C1 -164.6(7)
C2 C1 N1 C15 -74.7(9)
C6 C1 N1 C15 103.0(9)
C2 C1 N1 C13 85.4(9)
C6 C1 N1 C13 -96.9(9)
N3 C38 N4 C37 -0.6(9)
C39 C38 N4 C37 -176.8(8)
N3 C38 N4 Pd2 -177.3(5)
C39 C38 N4 Pd2 6.5(10)
C36 C37 N4 C38 0.5(10)
C36 C37 N4 Pd2 175.8(7)
C44 Pd2 N4 C38 -5.0(5)
O3 Pd2 N4 C38 172.5(6)
Pd1 Pd2 N4 C38 -109.0(6)
C44 Pd2 N4 C37 179.9(10)
O3 Pd2 N4 C37 -2.6(9)
Pd1 Pd2 N4 C37 75.9(9)
C13 C14 N2 C15 -1.2(9)
C13 C14 N2 Pd1 179.5(6)
C21 Pd1 N2 C15 -0.3(6)
O1 Pd1 N2 C15 177.0(5)
Pd2 Pd1 N2 C15 -102.5(5)
C21 Pd1 N2 C14 179.0(9)
O1 Pd1 N2 C14 -3.7(8)
Pd2 Pd1 N2 C14 76.8(8)
N4 C38 N3 C36 0.5(10)
C39 C38 N3 C36 175.6(11)
N4 C38 N3 C24 170.8(7)
C39 C38 N3 C24 -14.2(17)
C37 C36 N3 C38 -0.2(10)
C37 C36 N3 C24 -170.5(8)
C25 C24 N3 C38 -82.7(9)
C29 C24 N3 C38 96.9(10)
C25 C24 N3 C36 86.0(10)
C29 C24 N3 C36 -94.4(9)
C14 N2 C15 N1 0.1(8)
Pd1 N2 C15 N1 179.6(5)
C14 N2 C15 C16 -177.6(7)
Pd1 N2 C15 C16 1.9(9)
C13 N1 C15 N2 0.9(9)
C1 N1 C15 N2 164.2(7)
C13 N1 C15 C16 178.2(8)
C1 N1 C15 C16 -18.6(14)
C17 C16 C15 N2 176.4(7)
C21 C16 C15 N2 -2.9(9)
C17 C16 C15 N1 -0.7(13)
C21 C16 C15 N1 180.0(8)
